data_7248316
loop_
_publ_author_name
'Chkoundali, Souad'
'Garoui, Iheb'
'Trigui, Wala'
'Oueslati, Abderrazek'

_publ_section_title
;
 Crystal structure, Hirshfeld surface analysis, conduction mechanism and
 electrical modulus study of the new organic-inorganic compound
 [C<sub>8</sub>H<sub>10</sub>NO]<sub>2</sub>HgBr<sub>4</sub>.
;
_journal_issue 13
_journal_name_full 'RSC advances'
_journal_page_first 8971
_journal_page_last 8980
_journal_paper_doi 10.1039/d4ra00689e
_journal_volume 14
_journal_year 2024
_chemical_compound_source 'synthesis as described'
_chemical_formula_moiety '2(C8 H10 N O), Br4 Hg '
_chemical_formula_sum 'C16 H20 Br4 Hg N2 O2'
_chemical_formula_weight 792.57
_space_group_crystal_system orthorhombic
_space_group_IT_number 64
_space_group_name_Hall '-C 2ac 2'
_space_group_name_H-M_alt 'C m c e'
_atom_sites_solution_hydrogens mixed
_atom_sites_solution_primary dual
_audit_update_record
;
2024-03-06 deposited with the CCDC.	2024-03-08 downloaded from the CCDC.
;
_cell_angle_alpha 90
_cell_angle_beta 90
_cell_angle_gamma 90
_cell_formula_units_Z 8
_cell_length_a 20.8238(19)
_cell_length_b 15.3516(14)
_cell_length_c 13.7001(14)
_cell_measurement_reflns_used 9907
_cell_measurement_temperature 150(2)
_cell_measurement_theta_max 27.4874
_cell_measurement_theta_min 2.2195
_cell_measurement_wavelength 0.710730
_cell_volume 4379.6(7)
_computing_cell_refinement 'APEX3 (Bruker, 2015)'
_computing_data_collection 'Bruker APEX3 (Bruker, 2015)'
_computing_data_reduction 'SAINT (Bruker, 2014)'
_computing_molecular_graphics
;
   'SXGRAPH (L. Farrugia, 1999), Mercury (CSD, 2020)'
;
_computing_publication_material 'CRYSCALC (T. Roisnel, local program, 2021)'
_computing_structure_refinement 'SHELXL-2019_2 (Sheldrick, 2019)'
_computing_structure_solution 'SHELXT 2018_2 (Sheldrick, 2018)'
_diffrn_ambient_temperature 150(2)
_diffrn_detector CMOS-PHOTON70
_diffrn_detector_area_resol_mean 7.39
_diffrn_measured_fraction_theta_full 0.998
_diffrn_measured_fraction_theta_max 0.998
_diffrn_measurement_device_type 'D8 VENTURE Bruker AXS'
_diffrn_measurement_method 'rotation images'
_diffrn_orient_matrix_UB_11 -0.0479659
_diffrn_orient_matrix_UB_12 0.0299726
_diffrn_orient_matrix_UB_13 -0.0190663
_diffrn_orient_matrix_UB_21 -0.0101950
_diffrn_orient_matrix_UB_22 0.0104912
_diffrn_orient_matrix_UB_23 0.0703070
_diffrn_orient_matrix_UB_31 0.0428782
_diffrn_orient_matrix_UB_32 0.0360234
_diffrn_orient_matrix_UB_33 -0.0046119
_diffrn_radiation_monochromator 'multilayer monochromator'
_diffrn_radiation_probe x-ray
_diffrn_radiation_source 'Incoatec microfocus sealed tube'
_diffrn_radiation_type MoK\a
_diffrn_radiation_wavelength 0.71073
_diffrn_reflns_av_R_equivalents 0.0289
_diffrn_reflns_av_unetI/netI 0.0150
_diffrn_reflns_limit_h_max 26
_diffrn_reflns_limit_h_min -27
_diffrn_reflns_limit_k_max 17
_diffrn_reflns_limit_k_min -19
_diffrn_reflns_limit_l_max 17
_diffrn_reflns_limit_l_min -17
_diffrn_reflns_number 25323
_diffrn_reflns_theta_full 25.242
_diffrn_reflns_theta_max 27.487
_diffrn_reflns_theta_min 2.654
_diffrn_source_current 1.00
_diffrn_source_voltage 50.00
_exptl_absorpt_coefficient_mu 14.339
_exptl_absorpt_correction_T_max 0.564
_exptl_absorpt_correction_T_min 0.354
_exptl_absorpt_correction_type multi-scan
_exptl_absorpt_process_details
;
  [Sheldrick, G.M. (2014). SADABS Bruker AXS Inc., Madison, Wisconsin, USA]
;
_exptl_crystal_colour colourless
_exptl_crystal_density_diffrn 2.404
_exptl_crystal_description block
_exptl_crystal_F_000 2928
_exptl_crystal_size_max 0.120
_exptl_crystal_size_mid 0.060
_exptl_crystal_size_min 0.040
_refine_diff_density_max 0.555
_refine_diff_density_min -0.987
_refine_diff_density_rms 0.105
_refine_ls_extinction_method none
_refine_ls_goodness_of_fit_ref 1.113
_refine_ls_hydrogen_treatment mixed
_refine_ls_matrix_type full
_refine_ls_number_parameters 128
_refine_ls_number_reflns 2584
_refine_ls_number_restraints 0
_refine_ls_restrained_S_all 1.113
_refine_ls_R_factor_all 0.0168
_refine_ls_R_factor_gt 0.0150
_refine_ls_shift/su_max 0.021
_refine_ls_shift/su_mean 0.002
_refine_ls_structure_factor_coef Fsqd
_refine_ls_weighting_details 'w=1/[\s^2^(Fo^2^)+(0.0151P)^2^+6.7392P] where P=(Fo^2^+2Fc^2^)/3'
_refine_ls_weighting_scheme calc
_refine_ls_wR_factor_gt 0.0345
_refine_ls_wR_factor_ref 0.0352
_reflns_number_gt 2403
_reflns_number_total 2584
_reflns_threshold_expression >2sigma(I)
_cod_data_source_file d4ra00689e2.cif
_cod_data_source_block cycleHgBr4
_cod_original_sg_symbol_Hall '-C 2bc 2'
_cod_original_sg_symbol_H-M 'C m c a'
_cod_database_code 7248316

loop_
_space_group_symop_operation_xyz
'x, y, z'
'-x, -y+1/2, z+1/2'
'-x, y+1/2, -z+1/2'
'x, -y, -z'
'x+1/2, y+1/2, z'
'-x+1/2, -y+1, z+1/2'
'-x+1/2, y+1, -z+1/2'
'x+1/2, -y+1/2, -z'
'-x, -y, -z'
'x, y-1/2, -z-1/2'
'x, -y-1/2, z-1/2'
'-x, y, z'
'-x+1/2, -y+1/2, -z'
'x+1/2, y, -z-1/2'
'x+1/2, -y, z-1/2'
'-x+1/2, y+1/2, z'

loop_
_atom_site_label
_atom_site_type_symbol
_atom_site_fract_x
_atom_site_fract_y
_atom_site_fract_z
_atom_site_U_iso_or_equiv
_atom_site_adp_type
_atom_site_occupancy
_atom_site_site_symmetry_order
_atom_site_calc_flag
_atom_site_refinement_flags_posn
_atom_site_refinement_flags_adp
_atom_site_refinement_flags_occupancy
_atom_site_disorder_assembly
_atom_site_disorder_group
N1 N 0.63189(9) 0.26327(11) 0.90983(14) 0.0205(4) Uani 1 1 d . . . . .
H1A H 0.6460(12) 0.2047(17) 0.8939(17) 0.025 Uiso 1 1 d . U . . .
H1B H 0.6209(12) 0.2636(15) 0.970(2) 0.025 Uiso 1 1 d . U . . .
H1C H 0.5968(14) 0.2752(17) 0.8762(19) 0.025 Uiso 1 1 d . U . . .
C2 C 0.68157(10) 0.32937(12) 0.89396(13) 0.0167(4) Uani 1 1 d . . . . .
C3 C 0.74428(10) 0.30375(12) 0.87978(15) 0.0192(4) Uani 1 1 d . . . . .
H3 H 0.755114 0.243680 0.877394 0.023 Uiso 1 1 calc R U . . .
C4 C 0.79150(10) 0.36711(13) 0.86900(14) 0.0183(4) Uani 1 1 d . . . . .
H4 H 0.834947 0.350440 0.859049 0.022 Uiso 1 1 calc R U . . .
C5 C 0.77506(10) 0.45514(12) 0.87280(13) 0.0160(4) Uani 1 1 d . . . . .
C6 C 0.71147(10) 0.47875(13) 0.88542(14) 0.0183(4) Uani 1 1 d . . . . .
H6 H 0.700239 0.538720 0.886583 0.022 Uiso 1 1 calc R U . . .
C7 C 0.66392(10) 0.41645(13) 0.89640(14) 0.0191(4) Uani 1 1 d . . . . .
H7 H 0.620344 0.432936 0.905376 0.023 Uiso 1 1 calc R U . . .
C8 C 0.82519(10) 0.52506(13) 0.86662(13) 0.0177(4) Uani 1 1 d . . . . .
O9 O 0.80890(8) 0.60105(9) 0.88007(12) 0.0259(3) Uani 1 1 d . . . . .
C10 C 0.89316(10) 0.50129(14) 0.84616(16) 0.0233(4) Uani 1 1 d . . . . .
H10A H 0.918418 0.554384 0.835949 0.035 Uiso 1 1 calc R U . . .
H10B H 0.895106 0.465006 0.787381 0.035 Uiso 1 1 calc R U . . .
H10C H 0.910728 0.468839 0.901673 0.035 Uiso 1 1 calc R U . . .
Hg1 Hg 0.500000 0.25764(2) 0.64600(2) 0.02288(4) Uani 1 2 d S T P . .
Br1 Br 0.39316(2) 0.17174(2) 0.64602(2) 0.02655(6) Uani 1 1 d . . . . .
Br2 Br 0.500000 0.35170(2) 0.48913(2) 0.02194(7) Uani 1 2 d S T P . .
Br02 Br 0.500000 0.35245(2) 0.80651(2) 0.02165(7) Uani 1 2 d S T P . .

loop_
_atom_site_aniso_label
_atom_site_aniso_U_11
_atom_site_aniso_U_22
_atom_site_aniso_U_33
_atom_site_aniso_U_23
_atom_site_aniso_U_13
_atom_site_aniso_U_12
N1 0.0172(9) 0.0170(9) 0.0275(9) 0.0019(7) 0.0002(7) 0.0001(7)
C2 0.0193(10) 0.0140(9) 0.0168(9) 0.0008(7) 0.0001(7) -0.0014(7)
C3 0.0199(10) 0.0123(9) 0.0252(9) 0.0005(7) -0.0002(8) 0.0022(7)
C4 0.0169(10) 0.0155(9) 0.0226(10) 0.0006(7) 0.0005(7) 0.0018(7)
C5 0.0201(10) 0.0130(9) 0.0150(8) -0.0007(7) -0.0009(7) -0.0009(7)
C6 0.0217(10) 0.0132(9) 0.0200(9) -0.0002(7) 0.0004(8) 0.0026(7)
C7 0.0166(9) 0.0176(10) 0.0231(10) -0.0005(7) 0.0009(7) 0.0037(7)
C8 0.0218(10) 0.0165(10) 0.0148(9) 0.0006(7) -0.0012(7) -0.0003(7)
O9 0.0260(8) 0.0129(7) 0.0387(8) -0.0027(6) 0.0041(7) -0.0018(6)
C10 0.0195(10) 0.0196(10) 0.0309(11) -0.0017(8) -0.0022(8) -0.0014(8)
Hg1 0.01582(6) 0.02560(7) 0.02724(7) 0.00314(4) 0.000 0.000
Br1 0.01921(11) 0.02362(11) 0.03683(12) 0.00853(8) -0.00384(8) -0.00595(8)
Br2 0.02404(15) 0.01882(14) 0.02296(13) 0.00209(10) 0.000 0.000
Br02 0.01781(14) 0.02357(14) 0.02359(14) 0.00198(11) 0.000 0.000

loop_
_atom_type_symbol
_atom_type_description
_atom_type_scat_dispersion_real
_atom_type_scat_dispersion_imag
_atom_type_scat_source
C C 0.0033 0.0016 'International Tables Vol C Tables 4.2.6.8 and 6.1.1.4'
H H 0.0000 0.0000 'International Tables Vol C Tables 4.2.6.8 and 6.1.1.4'
N N 0.0061 0.0033 'International Tables Vol C Tables 4.2.6.8 and 6.1.1.4'
O O 0.0106 0.0060 'International Tables Vol C Tables 4.2.6.8 and 6.1.1.4'
Hg Hg -2.3894 9.2266 'International Tables Vol C Tables 4.2.6.8 and 6.1.1.4'
Br Br -0.2901 2.4595 'International Tables Vol C Tables 4.2.6.8 and 6.1.1.4'

loop_
_geom_angle_atom_site_label_1
_geom_angle_atom_site_label_2
_geom_angle_atom_site_label_3
_geom_angle
_geom_angle_site_symmetry_1
_geom_angle_site_symmetry_3
_geom_angle_publ_flag
C2 N1 H1A 113.2(15) . . ?
C2 N1 H1B 109.1(17) . . ?
H1A N1 H1B 108(2) . . ?
C2 N1 H1C 111.3(18) . . ?
H1A N1 H1C 109(2) . . ?
H1B N1 H1C 106(2) . . ?
C3 C2 C7 121.99(18) . . ?
C3 C2 N1 119.50(17) . . ?
C7 C2 N1 118.48(18) . . ?
C2 C3 C4 119.05(18) . . ?
C2 C3 H3 120.5 . . ?
C4 C3 H3 120.5 . . ?
C3 C4 C5 119.99(19) . . ?
C3 C4 H4 120.0 . . ?
C5 C4 H4 120.0 . . ?
C6 C5 C4 119.56(18) . . ?
C6 C5 C8 119.06(17) . . ?
C4 C5 C8 121.36(18) . . ?
C5 C6 C7 121.12(18) . . ?
C5 C6 H6 119.4 . . ?
C7 C6 H6 119.4 . . ?
C6 C7 C2 118.27(19) . . ?
C6 C7 H7 120.9 . . ?
C2 C7 H7 120.9 . . ?
O9 C8 C10 121.57(19) . . ?
O9 C8 C5 118.61(19) . . ?
C10 C8 C5 119.81(17) . . ?
C8 C10 H10A 109.5 . . ?
C8 C10 H10B 109.5 . . ?
H10A C10 H10B 109.5 . . ?
C8 C10 H10C 109.5 . . ?
H10A C10 H10C 109.5 . . ?
H10B C10 H10C 109.5 . . ?
Br1 Hg1 Br1 118.688(13) . 12_655 ?
Br1 Hg1 Br2 106.527(7) . . ?
Br1 Hg1 Br2 106.526(7) 12_655 . ?
Br1 Hg1 Br02 106.339(7) . . ?
Br1 Hg1 Br02 106.338(7) 12_655 . ?
Br2 Hg1 Br02 112.605(12) . . ?

loop_
_geom_bond_atom_site_label_1
_geom_bond_atom_site_label_2
_geom_bond_distance
_geom_bond_site_symmetry_2
_geom_bond_publ_flag
N1 C2 1.465(3) . ?
N1 H1A 0.97(3) . ?
N1 H1B 0.86(3) . ?
N1 H1C 0.88(3) . ?
C2 C3 1.378(3) . ?
C2 C7 1.387(3) . ?
C3 C4 1.391(3) . ?
C3 H3 0.9500 . ?
C4 C5 1.395(3) . ?
C4 H4 0.9500 . ?
C5 C6 1.384(3) . ?
C5 C8 1.500(3) . ?
C6 C7 1.385(3) . ?
C6 H6 0.9500 . ?
C7 H7 0.9500 . ?
C8 O9 1.229(2) . ?
C8 C10 1.488(3) . ?
C10 H10A 0.9800 . ?
C10 H10B 0.9800 . ?
C10 H10C 0.9800 . ?
Hg1 Br1 2.5862(3) . ?
Hg1 Br1 2.5862(3) 12_655 ?
Hg1 Br2 2.5891(4) . ?
Hg1 Br02 2.6371(4) . ?

loop_
_geom_hbond_atom_site_label_D
_geom_hbond_atom_site_label_H
_geom_hbond_atom_site_label_A
_geom_hbond_distance_DH
_geom_hbond_distance_HA
_geom_hbond_distance_DA
_geom_hbond_angle_DHA
_geom_hbond_site_symmetry_A
_geom_hbond_publ_flag
N1 H1A O9 0.97(3) 1.86(3) 2.809(2) 166(2) 16_645 yes
N1 H1B Br1 0.86(3) 2.62(3) 3.426(2) 157(2) 2_655 yes
N1 H1C Br02 0.88(3) 2.53(3) 3.3795(19) 163(2) . yes
C3 H3 O9 0.95 2.56 3.303(2) 134.8 16_645 yes

loop_
_geom_torsion_atom_site_label_1
_geom_torsion_atom_site_label_2
_geom_torsion_atom_site_label_3
_geom_torsion_atom_site_label_4
_geom_torsion
_geom_torsion_site_symmetry_1
_geom_torsion_site_symmetry_2
_geom_torsion_site_symmetry_3
_geom_torsion_site_symmetry_4
_geom_torsion_publ_flag
C7 C2 C3 C4 1.0(3) . . . . ?
N1 C2 C3 C4 -177.24(18) . . . . ?
C2 C3 C4 C5 0.1(3) . . . . ?
C3 C4 C5 C6 -1.2(3) . . . . ?
C3 C4 C5 C8 176.80(17) . . . . ?
C4 C5 C6 C7 1.4(3) . . . . ?
C8 C5 C6 C7 -176.74(17) . . . . ?
C5 C6 C7 C2 -0.3(3) . . . . ?
C3 C2 C7 C6 -0.9(3) . . . . ?
N1 C2 C7 C6 177.35(18) . . . . ?
C6 C5 C8 O9 5.2(3) . . . . ?
C4 C5 C8 O9 -172.84(18) . . . . ?
C6 C5 C8 C10 -175.76(18) . . . . ?
C4 C5 C8 C10 6.2(3) . . . . ?
